data_2008940
loop_
_publ_author_name
'Takeshi Nakagawa'
'Takeo Matsumoto'
'Valery I. Chani'
'Tsuguo Fukuda'

_publ_section_title
;
 K~2~NbAlO~2~[(As,Nb)O~4~]~2~, isostructural with KTiOPO~4~
;
_journal_issue 9
_journal_name_full 'Acta Crystallographica Section C'
_journal_page_first 1391
_journal_page_last 1393
_journal_paper_doi 10.1107/S0108270199005144
_journal_volume 55
_journal_year 1999
_chemical_formula_analytical 'Al0.99 As1.63 K1.97 Nb1.38 O10'
_chemical_formula_moiety 'K2 Nb Al O2 [(As0.8 Nb0.2) O4]2'
_chemical_formula_sum 'Al As1.6 K2 Nb1.4 O10'
_chemical_formula_weight 515.12
_chemical_name_systematic
;
potassium niobium alminium arsenate
;
_space_group_IT_number 33
_symmetry_cell_setting orthorhombic
_symmetry_space_group_name_Hall 'P -2ac -2n'
_symmetry_space_group_name_H-M 'P n 21 a'
_cell_angle_alpha 90.00
_cell_angle_beta 90.00
_cell_angle_gamma 90.00
_cell_formula_units_Z 4
_cell_length_a 13.0060(10)
_cell_length_b 10.6480(10)
_cell_length_c 6.6190(10)
_cell_measurement_reflns_used 80
_cell_measurement_temperature 293(2)
_cell_measurement_theta_max 26
_cell_measurement_theta_min 10
_cell_volume 916.65(18)
_computing_cell_refinement 'MSC/AFC Diffractometer Control Software'
_computing_data_collection
;
MSC/AFC Diffractometer Control Software
(Molecular Structure Corporation, 1993)
;
_computing_structure_refinement 'modified from the 1977 ORXFLS4 version of ORFLS (Busing et al., 1962)'
_diffrn_ambient_temperature 296.2
_diffrn_measurement_device AFC7
_diffrn_measurement_method \w-2\q
_diffrn_radiation_monochromator graphite
_diffrn_radiation_source 'rotating Mo anode'
_diffrn_radiation_type MoK\a
_diffrn_radiation_wavelength 0.71069
_diffrn_reflns_av_R_equivalents 0.013
_diffrn_reflns_limit_h_max 18
_diffrn_reflns_limit_h_min -18
_diffrn_reflns_limit_k_max 14
_diffrn_reflns_limit_k_min -14
_diffrn_reflns_limit_l_max 9
_diffrn_reflns_limit_l_min -10
_diffrn_reflns_number 8491
_diffrn_reflns_theta_max 34.96
_diffrn_reflns_theta_min 3.13
_diffrn_standards_decay_% 0.00
_diffrn_standards_interval_count 200
_diffrn_standards_number 3
_exptl_absorpt_coefficient_mu 8.57
_exptl_absorpt_correction_T_max 0.353
_exptl_absorpt_correction_T_min 0.269
_exptl_absorpt_correction_type sphere
_exptl_absorpt_process_details
;
(modified PTPHI program in PW1100 software)
;
_exptl_crystal_colour colourless
_exptl_crystal_density_diffrn 3.733
_exptl_crystal_density_method 'not measured'
_exptl_crystal_description Sphere
_exptl_crystal_F_000 963
_exptl_crystal_size_rad 0.093(5)
_refine_diff_density_max 0.723
_refine_diff_density_min -0.628
_refine_ls_extinction_coef 0.334(10)
_refine_ls_extinction_method 'Becker & Coppens (1974)'
_refine_ls_goodness_of_fit_all 1.991
_refine_ls_goodness_of_fit_ref 1.991
_refine_ls_hydrogen_treatment none
_refine_ls_matrix_type full
_refine_ls_number_constraints 42
_refine_ls_number_parameters 147
_refine_ls_number_reflns 2365
_refine_ls_number_restraints 0
_refine_ls_R_factor_gt 0.023
_refine_ls_shift/esd_mean 0.000
_refine_ls_shift/su_max <0.001
_refine_ls_structure_factor_coef F
_refine_ls_weighting_details 'w = 1/[\s^2^(F~o~)]'
_refine_ls_weighting_scheme sigma
_refine_ls_wR_factor_ref 0.034
_reflns_number_gt 2365
_reflns_number_total 2598
_reflns_observed_criterion F>3\s(F)
_cod_data_source_file oh1112.cif
_cod_data_source_block KNAA
_cod_original_cell_volume 916.7(3)
_cod_original_formula_sum 'Al1.0 As1.6 K2 Nb1.4 O10'
_cod_database_code 2008940

loop_
_symmetry_equiv_pos_as_xyz
'x, y, z'
'-x, y+1/2, -z'
'x+1/2, y, -z+1/2'
'-x+1/2, y+1/2, z+1/2'

loop_
_atom_site_label
_atom_site_type_symbol
_atom_site_fract_x
_atom_site_fract_y
_atom_site_fract_z
_atom_site_U_iso_or_equiv
_atom_site_adp_type
_atom_site_calc_flag
_atom_site_calc_attached_atom
_atom_site_refinement_flags
_atom_site_occupancy
K1 K 0.38020(12) 0.3147(2) 0.7809(2) 0.0283(4) Uani d ? . 1.000
K2 K 0.10640(11) 0.0724(2) 0.6956(2) 0.0287(4) Uani d ? . 1.000
M1_Nb Nb 0.36839(2) 0 0.49994(9) 0.00426(8) Uani d ? P 0.980(2)
M1_Al Al 0.36839 0 0.49994(9) 0.00426 Uani d ? P 0.020
M2_Nb Nb 0.24700 0.2473 0.2528 0.0043 Uani d ? P 0.020
M2_Al Al 0.24700 0.2473 0.2528 0.0043 Uani d ? P 0.980
As1_As As 0.49872(5) 0.25190(10) 0.32209(6) 0.0062(9) Uani d ? P 0.800(10)
As1_Nb Nb 0.49872 0.2519 0.32209 0.0062 Uani d ? P 0.200
As2_As As 0.18725(3) 0.50045(12) 0.50368(10) 0.0072(10) Uani d ? P 0.800
As2_Nb Nb 0.18725 0.50045 0.50368 0.0072 Uani d ? P 0.200
O1 O 0.4870(4) 0.1323(5) 0.4882(9) 0.0140(13) Uani d ? . 1.000
O2 O 0.5043(4) 0.3811(5) 0.4693(11) 0.0107(11) Uani d ? . 1.000
O3 O 0.3930(3) 0.2645(6) 0.1779(6) 0.0118(11) Uani d ? . 1.000
O4 O 0.6027(3) 0.2332(4) 0.1751(6) 0.0062(10) Uani d ? . 1.000
OM1 O 0.2231(4) 0.6249(5) -0.0559(10) 0.0100(13) Uani d ? . 1.000
OM2 O 0.2204(4) 0.3735(5) 0.0585(9) 0.0076(12) Uani d ? . 1.000
O5 O 0.1114(3) 0.5397(5) 0.3054(6) 0.0103(9) Uani d ? . 1.000
O6 O 0.1088(3) 0.4644(4) 0.7011(6) 0.0087(10) Uani d ? . 1.000
O7 O 0.2644(4) 0.6224(5) 0.5489(10) 0.0091(13) Uani d ? . 1.000
O8 O 0.2616(4) 0.3762(5) 0.4538(10) 0.0104(13) Uani d ? . 1.000

loop_
_atom_site_aniso_label
_atom_site_aniso_U_11
_atom_site_aniso_U_22
_atom_site_aniso_U_33
_atom_site_aniso_U_12
_atom_site_aniso_U_13
_atom_site_aniso_U_23
K1 0.03194(9) 0.04049(16) 0.0126(3) 0.01291(9) 0.00453(14) 0.00504(17)
K2 0.01481(7) 0.0588(2) 0.0243(3) 0.00201(10) 0.00497(13) -0.0013(2)
M1 0.00440(2) 0.00362(3) 0.00477(7) -0.00034(4) 0.00024(6) 0.00112(3)
M2 0.00398(6) 0.00336(9) 0.0055(2) 0.00032(6) -0.00088(9) -0.00096(12)
As1 0.00567(2) 0.00598(3) 0.00694(8) -0.00118(2) 0.00011(6) 0.00061(10)
As2 0.00767(2) 0.00731(3) 0.00650(9) -0.00007(5) -0.00022(7) -0.00042(4)
O1 0.0097(3) 0.0159(4) 0.0164(13) -0.0031(3) -0.0070(4) 0.0087(6)
O2 0.0065(3) 0.0105(4) 0.0150(10) -0.0020(2) 0.0004(4) -0.0094(5)
O3 0.0041(2) 0.0262(6) 0.0052(9) 0.0005(3) -0.0025(4) 0.0021(6)
O4 0.0061(2) 0.0018(4) 0.0107(9) 0.0020(2) 0.0011(4) 0.0003(5)
OM1 0.0078(3) 0.0084(5) 0.0139(12) 0.0006(3) -0.0002(5) 0.0037(6)
OM2 0.0082(3) 0.0086(5) 0.0060(11) 0.0019(3) 0.0011(5) -0.0009(6)
O5 0.0098(2) 0.0190(6) 0.0022(7) 0.0053(3) -0.0019(4) 0.0015(5)
O6 0.0100(2) 0.0112(5) 0.0050(8) -0.0029(2) 0.0018(4) 0.0000(5)
O7 0.0092(3) 0.0048(5) 0.0132(12) -0.0026(2) 0.0046(5) -0.0044(6)
O8 0.0092(3) 0.0135(6) 0.0086(11) 0.0058(3) -0.0021(5) -0.0039(6)

loop_
_atom_type_symbol
_atom_type_description
_atom_type_scat_dispersion_real
_atom_type_scat_dispersion_imag
_atom_type_scat_source
O O 0.008 0.006
;International Tables for Crystallography
(1992, Vol. C, Table 6.1.1.2)
;
Al Al 0.056 0.052
;International Tables for Crystallography
(1992, Vol. C, Tables 4.2.6.8 and 6.1.1.1)
;
K K 0.179 0.250
;International Tables for Crystallography
(1992, Vol. C, Table 6.1.1.2)
;
As As -0.030 2.007
;International Tables for Crystallography
(1992, Vol. C, Tables 4.2.6.8 and 6.1.1.1)
;
Nb Nb -2.197 0.621
;International Tables for Crystallography
(1992, Vol. C, Tables 4.2.6.8 and 6.1.1.1)
;

loop_
_geom_angle_atom_site_label_1
_geom_angle_atom_site_label_2
_geom_angle_atom_site_label_3
_geom_angle_site_symmetry_1
_geom_angle_site_symmetry_3
_geom_angle
_geom_angle_publ_flag
OM1 M1 OM2 4_545 4_545 99.8(2) yes
OM1 M1 O6 4_545 4_544 91.9(2) yes
OM2 M1 O6 4_545 4_544 99.3(2) yes
OM1 M1 O5 4_545 4_545 97.4(2) yes
OM2 M1 O5 4_545 4_545 91.3(2) yes
O6 M1 O5 4_544 4_545 164.4(2) yes
OM1 M1 O2 4_545 2_646 167.7(2) yes
OM2 M1 O2 4_545 2_646 96.0(2) yes
O6 M1 O2 4_544 2_646 71.6(2) yes
O5 M1 O2 4_545 2_646 96.1(2) yes
OM1 M1 O1 4_545 . 89.0(2) yes
OM2 M1 O1 4_545 . 82.3(2) yes
O6 M1 O1 4_544 . 89.0(2) yes
O5 M1 O1 4_545 . 78.8(2) yes
O2 M1 O1 2_646 . 77.9(2) yes
OM1 M2 OM2 4_545 . 178.1(4) yes
OM1 M2 O7 4_545 4_544 90.3(3) yes
OM2 M2 O7 . 4_544 89.9(4) yes
OM1 M2 O8 4_545 . 90.2(4) yes
OM2 M2 O8 . . 89.0(5) yes
O7 M2 O8 4_544 . 178.3(4) yes
OM1 M2 O4 4_545 3_455 88.9(3) yes
OM2 M2 O4 . 3_455 92.7(4) yes
O7 M2 O4 4_544 3_455 92.6(3) yes
O8 M2 O4 . 3_455 88.8(4) yes
OM1 M2 O3 4_545 . 91.5(4) yes
OM2 M2 O3 . . 86.9(4) yes
O7 M2 O3 4_544 . 87.7(4) yes
O8 M2 O3 . . 90.9(4) yes
O4 M2 O3 3_455 . 179.5(5) yes
O4 As1 O1 . . 111.1(2) yes
O4 As1 O3 . . 109.9(2) yes
O1 As1 O3 . . 111.2(3) yes
O4 As1 O2 . . 113.1(2) yes
O1 As1 O2 . . 104.0(3) yes
O3 As1 O2 . . 107.0(3) yes
O7 As2 O8 . . 107.7(3) yes
O7 As2 O6 . . 113.5(3) yes
O8 As2 O6 . . 108.7(3) yes
O7 As2 O5 . . 107.3(3) yes
O8 As2 O5 . . 112.3(3) yes
O6 As2 O5 . . 107.6(2) yes

loop_
_geom_bond_atom_site_label_1
_geom_bond_atom_site_label_2
_geom_bond_site_symmetry_2
_geom_bond_distance
_geom_bond_publ_flag
M1 OM1 4_545 1.823(5) yes
M1 OM2 4_545 1.815(5) yes
M1 O6 4_544 2.035(4) yes
M1 O5 4_545 2.082(4) yes
M1 O2 2_646 2.094(5) yes
M1 O1 . 2.091(5) yes
M2 OM1 4_545 1.858(6) yes
M2 OM2 . 1.892(6) yes
M2 O7 4_544 1.900(6) yes
M2 O8 . 1.921(6) yes
M2 O4 3_455 1.942(4) yes
M2 O3 . 1.972(4) yes
As1 O4 . 1.677(4) yes
As1 O1 . 1.683(6) yes
As1 O3 . 1.679(4) yes
As1 O2 . 1.694(6) yes
As2 O7 . 1.668(5) yes
As2 O8 . 1.671(6) yes
As2 O6 . 1.701(4) yes
As2 O5 . 1.694(4) yes
